data_4072579
loop_
_publ_author_name
'Lucenti, Elena'
'Feher, Frank J.'
'Ziller, Joseph W.'

_publ_section_title
;
 Synthesis and Characterization of Osmium-Containing
 Silsesquioxanes:&#x00A0; High-Yield Routes to
 {Os3(CO)10(\m-H)[(\m-O)Si7O10(c-C6H11)7]} and the New Clusters
 {Os3(CO)10(\m-H)[(\m-O)Si7O9(OH)2(c-C6H11)7]},
 {[Os3(CO)10(\m-H)]2(\m-O)2Si7O9(OH)(c-C6H11)7},
 {Os3(CO)10(\m-H)[(\m-O)Si8O11(OH)(c-C6H11)8]}, and
 {[Os3(CO)10(\m-H)]2(\m-O)2Si8O11(c-C6H11)8}
;
_journal_issue 1
_journal_name_full Organometallics
_journal_page_first 75
_journal_paper_doi 10.1021/om060844c
_journal_volume 26
_journal_year 2007
_chemical_formula_sum 'C70 H94 Cl2 O33 Os6 Si8'
_chemical_formula_weight 2900.27
_chemical_name_systematic
; 
 ? 
;
_space_group_IT_number 15
_symmetry_cell_setting monoclinic
_symmetry_space_group_name_Hall '-C 2yc'
_symmetry_space_group_name_H-M 'C 1 2/c 1'
_atom_sites_solution_hydrogens geom
_atom_sites_solution_primary direct
_atom_sites_solution_secondary difmap
_audit_creation_method SHELXTL
_cell_angle_alpha 90.00
_cell_angle_beta 106.3810(10)
_cell_angle_gamma 90.00
_cell_formula_units_Z 4
_cell_length_a 29.3568(18)
_cell_length_b 13.3023(8)
_cell_length_c 24.8330(16)
_cell_measurement_temperature 158(2)
_cell_volume 9304.0(10)
_computing_cell_refinement 'Bruker SMART/SAINT'
_computing_data_collection 'Bruker SMART'
_computing_data_reduction 'Bruker SHELXTL'
_computing_molecular_graphics 'Bruker SHELXTL'
_computing_publication_material 'Bruker SHELXTL'
_computing_structure_refinement 'Bruker SHELXTL'
_computing_structure_solution 'Bruker SHELXTL'
_diffrn_ambient_temperature 158(2)
_diffrn_measured_fraction_theta_full 0.966
_diffrn_measured_fraction_theta_max 0.966
_diffrn_measurement_device_type 'CCD area detector'
_diffrn_measurement_method 'phi and omega scans'
_diffrn_radiation_monochromator graphite
_diffrn_radiation_source 'sealed tube'
_diffrn_radiation_type MoK\a
_diffrn_radiation_wavelength 0.71073
_diffrn_reflns_av_R_equivalents 0.1068
_diffrn_reflns_av_sigmaI/netI 0.0907
_diffrn_reflns_limit_h_max 38
_diffrn_reflns_limit_h_min -39
_diffrn_reflns_limit_k_max 17
_diffrn_reflns_limit_k_min -17
_diffrn_reflns_limit_l_max 32
_diffrn_reflns_limit_l_min -33
_diffrn_reflns_number 47919
_diffrn_reflns_theta_full 28.32
_diffrn_reflns_theta_max 28.32
_diffrn_reflns_theta_min 1.45
_diffrn_standards_decay_% '< 1.0'
_exptl_absorpt_coefficient_mu 8.400
_exptl_absorpt_correction_T_max 0.7299
_exptl_absorpt_correction_T_min 0.2101
_exptl_absorpt_correction_type numerical
_exptl_absorpt_process_details 'Bruker SADABS'
_exptl_crystal_colour yellow
_exptl_crystal_density_diffrn 2.071
_exptl_crystal_density_meas ?
_exptl_crystal_density_method 'not measured'
_exptl_crystal_description plate
_exptl_crystal_F_000 5520
_exptl_crystal_size_max 0.27
_exptl_crystal_size_mid 0.11
_exptl_crystal_size_min 0.04
_refine_diff_density_max 2.284
_refine_diff_density_min -2.461
_refine_diff_density_rms 0.337
_refine_ls_extinction_method none
_refine_ls_goodness_of_fit_ref 1.041
_refine_ls_hydrogen_treatment constr
_refine_ls_matrix_type full
_refine_ls_number_parameters 532
_refine_ls_number_reflns 11206
_refine_ls_number_restraints 0
_refine_ls_restrained_S_all 1.041
_refine_ls_R_factor_all 0.0907
_refine_ls_R_factor_gt 0.0450
_refine_ls_shift/su_max 0.001
_refine_ls_shift/su_mean 0.000
_refine_ls_structure_factor_coef Fsqd
_refine_ls_weighting_details 'calc w=1/[\s^2^(Fo^2^)+(0.0432P)^2^+0.0000P] where P=(Fo^2^+2Fc^2^)/3'
_refine_ls_weighting_scheme calc
_refine_ls_wR_factor_gt 0.0876
_refine_ls_wR_factor_ref 0.1019
_reflns_number_gt 7652
_reflns_number_total 11206
_reflns_threshold_expression >2sigma(I)
_cod_data_source_file om060844csi20060914_012857.cif
_cod_data_source_block fjf40
_cod_depositor_comments
;
The following automatic conversions were performed:

'_symmetry_cell_setting' value 'Monoclinic' changed to 'monoclinic'
according to /home/saulius/struct/CIF-dictionaries/cif_core.dic
dictionary named 'cif_core.dic' version 2.4.1 from 2010-06-29.

Automatic conversion script
Id: cif_fix_values 1715 2011-07-08 13:25:40Z adriana 

The following automatic conversions were performed:

'_exptl_crystal_density_meas' value 'none' was changed to '?' - the
value is perceived as not measured.

Automatic conversion script
Id: cif_fix_values 3008 2015-01-20 13:52:24Z robertas 
;
_cod_original_sg_symbol_H-M C2/c
_cod_database_code 4072579

loop_
_symmetry_equiv_pos_as_xyz
'x, y, z'
'-x, y, -z+1/2'
'x+1/2, y+1/2, z'
'-x+1/2, y+1/2, -z+1/2'
'-x, -y, -z'
'x, -y, z-1/2'
'-x+1/2, -y+1/2, -z'
'x+1/2, -y+1/2, z-1/2'

loop_
_atom_site_label
_atom_site_type_symbol
_atom_site_fract_x
_atom_site_fract_y
_atom_site_fract_z
_atom_site_U_iso_or_equiv
_atom_site_adp_type
_atom_site_occupancy
_atom_site_symmetry_multiplicity
_atom_site_calc_flag
_atom_site_refinement_flags
Os1 Os 0.212728(12) 0.83952(2) 0.268980(12) 0.01799(8) Uani 1 1 d .
Os2 Os 0.234134(11) 0.99438(2) 0.347453(12) 0.01741(8) Uani 1 1 d .
Os3 Os 0.293806(12) 0.82373(2) 0.362105(12) 0.01982(8) Uani 1 1 d .
Si1 Si 0.12514(8) 0.87056(14) 0.33242(8) 0.0141(4) Uani 1 1 d .
Si2 Si 0.07250(8) 0.66823(15) 0.30652(8) 0.0149(4) Uani 1 1 d .
Si3 Si 0.02528(8) 0.72583(14) 0.18102(8) 0.0139(4) Uani 1 1 d .
Si4 Si 0.04502(8) 0.94862(14) 0.22697(8) 0.0131(4) Uani 1 1 d .
O1 O 0.1807(2) 0.8818(4) 0.3328(2) 0.0180(12) Uani 1 1 d .
O2 O 0.11450(19) 0.7514(4) 0.3237(2) 0.0176(12) Uani 1 1 d .
O3 O 0.0515(2) 0.6673(4) 0.2387(2) 0.0194(12) Uani 1 1 d .
O4 O 0.0342(2) 0.8460(3) 0.1905(2) 0.0189(12) Uani 1 1 d .
O5 O 0.09222(19) 0.9324(4) 0.2800(2) 0.0186(12) Uani 1 1 d .
O6 O 0.03105(19) 0.7032(4) 0.3345(2) 0.0176(12) Uani 1 1 d .
O7 O 0.0000 0.9737(5) 0.2500 0.0206(17) Uani 1 2 d S
O8 O 0.2728(3) 0.8174(5) 0.1883(3) 0.0424(17) Uani 1 1 d .
O9 O 0.2007(3) 0.6130(4) 0.2782(3) 0.0408(18) Uani 1 1 d .
O10 O 0.1304(2) 0.8784(5) 0.1631(2) 0.0322(15) Uani 1 1 d .
O11 O 0.1601(2) 1.1627(5) 0.3137(3) 0.0429(17) Uani 1 1 d .
O12 O 0.3160(2) 1.1330(4) 0.3491(2) 0.0299(14) Uani 1 1 d .
O13 O 0.2575(3) 1.0019(5) 0.4749(2) 0.0396(17) Uani 1 1 d .
O14 O 0.3499(2) 0.9367(5) 0.2924(3) 0.0335(15) Uani 1 1 d .
O15 O 0.3656(3) 0.8723(5) 0.4748(2) 0.0431(18) Uani 1 1 d .
O16 O 0.3252(3) 0.6161(5) 0.3328(3) 0.0427(18) Uani 1 1 d .
O17 O 0.2272(3) 0.7227(5) 0.4218(3) 0.0401(16) Uani 1 1 d .
C1 C 0.1138(3) 0.9130(6) 0.3986(3) 0.0229(18) Uani 1 1 d .
H1A H 0.0797 0.8964 0.3940 0.027 Uiso 1 1 calc R
C2 C 0.1176(4) 1.0274(6) 0.4101(3) 0.030(2) Uani 1 1 d .
H2A H 0.1505 1.0496 0.4137 0.036 Uiso 1 1 calc R
H2B H 0.0963 1.0631 0.3777 0.036 Uiso 1 1 calc R
C3 C 0.1043(4) 1.0558(7) 0.4633(4) 0.033(2) Uani 1 1 d .
H3A H 0.1103 1.1284 0.4706 0.040 Uiso 1 1 calc R
H3B H 0.0700 1.0435 0.4574 0.040 Uiso 1 1 calc R
C4 C 0.1321(4) 0.9970(7) 0.5135(3) 0.039(2) Uani 1 1 d .
H4A H 0.1214 1.0153 0.5466 0.047 Uiso 1 1 calc R
H4B H 0.1663 1.0140 0.5219 0.047 Uiso 1 1 calc R
C5 C 0.1254(4) 0.8849(7) 0.5025(4) 0.044(3) Uani 1 1 d .
H5A H 0.0915 0.8673 0.4966 0.053 Uiso 1 1 calc R
H5B H 0.1444 0.8471 0.5355 0.053 Uiso 1 1 calc R
C6 C 0.1408(4) 0.8544(6) 0.4498(3) 0.033(2) Uani 1 1 d .
H6A H 0.1752 0.8668 0.4570 0.039 Uiso 1 1 calc R
H6B H 0.1350 0.7816 0.4427 0.039 Uiso 1 1 calc R
C7 C 0.0970(3) 0.5432(5) 0.3302(3) 0.0166(16) Uani 1 1 d .
H7A H 0.1239 0.5320 0.3136 0.020 Uiso 1 1 calc R
C8 C 0.0611(3) 0.4578(5) 0.3083(3) 0.0202(17) Uani 1 1 d .
H8A H 0.0333 0.4668 0.3230 0.024 Uiso 1 1 calc R
H8B H 0.0498 0.4608 0.2668 0.024 Uiso 1 1 calc R
C9 C 0.0836(4) 0.3549(5) 0.3264(3) 0.029(2) Uani 1 1 d .
H9A H 0.0593 0.3018 0.3133 0.035 Uiso 1 1 calc R
H9B H 0.1093 0.3430 0.3085 0.035 Uiso 1 1 calc R
C10 C 0.1037(4) 0.3482(6) 0.3896(3) 0.035(2) Uani 1 1 d .
H10A H 0.1192 0.2821 0.3998 0.041 Uiso 1 1 calc R
H10B H 0.0776 0.3537 0.4074 0.041 Uiso 1 1 calc R
C11 C 0.1402(3) 0.4327(6) 0.4120(4) 0.032(2) Uani 1 1 d .
H11A H 0.1516 0.4289 0.4535 0.039 Uiso 1 1 calc R
H11B H 0.1679 0.4234 0.3971 0.039 Uiso 1 1 calc R
C12 C 0.1180(3) 0.5360(6) 0.3944(3) 0.025(2) Uani 1 1 d .
H12A H 0.1425 0.5887 0.4072 0.031 Uiso 1 1 calc R
H12B H 0.0926 0.5483 0.4127 0.031 Uiso 1 1 calc R
C13 C 0.0508(3) 0.6803(5) 0.1257(3) 0.0167(16) Uani 1 1 d .
H13A H 0.0860 0.6892 0.1406 0.020 Uiso 1 1 calc R
C14 C 0.0423(3) 0.5668(5) 0.1142(3) 0.0171(16) Uani 1 1 d .
H14A H 0.0542 0.5291 0.1498 0.020 Uiso 1 1 calc R
H14B H 0.0078 0.5539 0.0994 0.020 Uiso 1 1 calc R
C15 C 0.0674(3) 0.5301(6) 0.0722(3) 0.0257(19) Uani 1 1 d .
H15A H 0.1022 0.5341 0.0895 0.031 Uiso 1 1 calc R
H15B H 0.0592 0.4587 0.0634 0.031 Uiso 1 1 calc R
C16 C 0.0547(4) 0.5896(6) 0.0186(3) 0.027(2) Uani 1 1 d .
H16A H 0.0209 0.5778 -0.0016 0.032 Uiso 1 1 calc R
H16B H 0.0741 0.5660 -0.0056 0.032 Uiso 1 1 calc R
C17 C 0.0629(4) 0.7018(6) 0.0297(3) 0.029(2) Uani 1 1 d .
H17A H 0.0521 0.7391 -0.0061 0.035 Uiso 1 1 calc R
H17B H 0.0972 0.7147 0.0460 0.035 Uiso 1 1 calc R
C18 C 0.0357(3) 0.7390(6) 0.0703(3) 0.0216(18) Uani 1 1 d .
H18A H 0.0012 0.7303 0.0529 0.026 Uiso 1 1 calc R
H18B H 0.0420 0.8115 0.0778 0.026 Uiso 1 1 calc R
C19 C 0.0555(3) 1.0546(5) 0.1843(3) 0.0188(17) Uani 1 1 d .
H19A H 0.0897 1.0517 0.1851 0.023 Uiso 1 1 calc R
C20 C 0.0478(4) 1.1572(5) 0.2093(3) 0.028(2) Uani 1 1 d .
H20A H 0.0145 1.1616 0.2109 0.033 Uiso 1 1 calc R
H20B H 0.0688 1.1621 0.2482 0.033 Uiso 1 1 calc R
C21 C 0.0580(4) 1.2447(6) 0.1749(4) 0.037(2) Uani 1 1 d .
H21A H 0.0504 1.3086 0.1909 0.045 Uiso 1 1 calc R
H21B H 0.0922 1.2454 0.1774 0.045 Uiso 1 1 calc R
C22 C 0.0295(4) 1.2382(7) 0.1142(4) 0.043(3) Uani 1 1 d .
H22A H 0.0392 1.2932 0.0929 0.052 Uiso 1 1 calc R
H22B H -0.0046 1.2469 0.1112 0.052 Uiso 1 1 calc R
C23 C 0.0370(4) 1.1372(6) 0.0885(4) 0.040(3) Uani 1 1 d .
H23A H 0.0159 1.1333 0.0496 0.048 Uiso 1 1 calc R
H23B H 0.0702 1.1324 0.0869 0.048 Uiso 1 1 calc R
C24 C 0.0264(4) 1.0497(6) 0.1224(3) 0.029(2) Uani 1 1 d .
H24A H 0.0334 0.9859 0.1059 0.035 Uiso 1 1 calc R
H24B H -0.0079 1.0500 0.1200 0.035 Uiso 1 1 calc R
C25 C 0.2506(3) 0.8238(6) 0.2200(4) 0.028(2) Uani 1 1 d .
C26 C 0.2040(3) 0.6968(6) 0.2739(3) 0.027(2) Uani 1 1 d .
C27 C 0.1591(3) 0.8654(6) 0.2051(3) 0.0208(18) Uani 1 1 d .
C28 C 0.1873(3) 1.1005(6) 0.3260(3) 0.0254(19) Uani 1 1 d .
C29 C 0.2846(3) 1.0811(6) 0.3492(3) 0.0239(19) Uani 1 1 d .
C30 C 0.2483(3) 1.0014(6) 0.4267(3) 0.0245(18) Uani 1 1 d .
C31 C 0.3295(4) 0.8965(6) 0.3186(4) 0.032(2) Uani 1 1 d .
C32 C 0.3394(3) 0.8538(6) 0.4327(3) 0.030(2) Uani 1 1 d .
C33 C 0.3145(3) 0.6937(6) 0.3438(4) 0.028(2) Uani 1 1 d .
C34 C 0.2507(3) 0.7625(6) 0.3988(3) 0.0198(17) Uani 1 1 d .
C35 C 0.2465(6) 1.2609(14) 0.4737(6) 0.101(5) Uiso 1 1 d .
H35A H 0.2342 1.3303 0.4662 0.122 Uiso 1 1 calc R
H35B H 0.2229 1.2142 0.4500 0.122 Uiso 1 1 calc R
Cl1 Cl 0.30315(13) 1.2495(3) 0.45718(15) 0.0745(10) Uani 1 1 d .

loop_
_atom_site_aniso_label
_atom_site_aniso_U_11
_atom_site_aniso_U_22
_atom_site_aniso_U_33
_atom_site_aniso_U_23
_atom_site_aniso_U_13
_atom_site_aniso_U_12
Os1 0.01730(18) 0.01526(15) 0.02124(14) -0.00269(11) 0.00517(12) 0.00046(13)
Os2 0.01792(18) 0.01176(15) 0.02158(14) -0.00112(11) 0.00400(12) -0.00067(12)
Os3 0.01766(19) 0.01536(15) 0.02517(15) 0.00177(12) 0.00396(13) 0.00143(13)
Si1 0.0170(12) 0.0092(9) 0.0159(9) -0.0005(7) 0.0043(8) 0.0004(8)
Si2 0.0168(12) 0.0105(9) 0.0172(9) 0.0021(8) 0.0045(8) 0.0006(9)
Si3 0.0172(12) 0.0112(10) 0.0141(9) -0.0011(7) 0.0058(8) -0.0015(8)
Si4 0.0142(12) 0.0079(9) 0.0177(9) 0.0002(7) 0.0055(8) -0.0008(8)
O1 0.018(3) 0.013(3) 0.025(3) 0.000(2) 0.009(2) -0.002(2)
O2 0.022(3) 0.009(2) 0.023(3) -0.002(2) 0.009(2) 0.000(2)
O3 0.020(3) 0.018(3) 0.019(2) 0.002(2) 0.005(2) 0.003(2)
O4 0.030(3) 0.009(2) 0.019(2) 0.000(2) 0.009(2) 0.000(2)
O5 0.020(3) 0.012(3) 0.023(3) 0.000(2) 0.004(2) 0.004(2)
O6 0.021(3) 0.016(3) 0.018(2) 0.000(2) 0.008(2) 0.003(2)
O7 0.024(5) 0.013(4) 0.026(4) 0.000 0.008(3) 0.000
O8 0.045(5) 0.046(4) 0.044(4) -0.005(3) 0.025(4) 0.002(3)
O9 0.063(5) 0.016(3) 0.042(4) -0.006(3) 0.013(4) -0.001(3)
O10 0.026(4) 0.038(4) 0.027(3) -0.002(3) -0.002(3) 0.003(3)
O11 0.027(4) 0.024(3) 0.080(5) 0.011(3) 0.020(4) 0.008(3)
O12 0.028(4) 0.021(3) 0.040(3) 0.004(3) 0.009(3) -0.005(3)
O13 0.052(5) 0.037(4) 0.026(3) -0.007(3) 0.005(3) -0.007(3)
O14 0.028(4) 0.033(3) 0.042(4) 0.010(3) 0.015(3) 0.002(3)
O15 0.046(5) 0.044(4) 0.029(3) 0.006(3) -0.005(3) -0.022(4)
O16 0.047(5) 0.023(3) 0.063(4) -0.010(3) 0.024(4) 0.003(3)
O17 0.038(5) 0.038(4) 0.046(4) 0.010(3) 0.014(3) 0.000(3)
C1 0.026(5) 0.025(4) 0.021(4) -0.001(3) 0.011(4) -0.005(4)
C2 0.045(6) 0.020(4) 0.025(4) 0.000(3) 0.012(4) 0.007(4)
C3 0.033(6) 0.031(5) 0.037(5) -0.011(4) 0.012(4) 0.005(4)
C4 0.055(7) 0.040(6) 0.022(4) -0.010(4) 0.009(4) 0.012(5)
C5 0.082(9) 0.033(5) 0.023(4) 0.001(4) 0.024(5) 0.010(5)
C6 0.053(7) 0.021(4) 0.027(4) -0.004(3) 0.015(4) -0.002(4)
C7 0.023(5) 0.010(3) 0.016(3) -0.001(3) 0.004(3) 0.002(3)
C8 0.025(5) 0.011(4) 0.023(4) 0.003(3) 0.004(3) -0.002(3)
C9 0.050(7) 0.009(4) 0.029(4) -0.006(3) 0.013(4) -0.005(4)
C10 0.052(7) 0.016(4) 0.031(4) 0.004(3) 0.005(4) 0.001(4)
C11 0.032(6) 0.025(5) 0.030(4) 0.009(4) -0.006(4) 0.005(4)
C12 0.038(6) 0.015(4) 0.016(4) 0.003(3) -0.004(4) -0.004(4)
C13 0.019(4) 0.014(4) 0.019(3) 0.000(3) 0.009(3) 0.001(3)
C14 0.024(5) 0.012(4) 0.018(4) 0.000(3) 0.009(3) -0.004(3)
C15 0.036(6) 0.013(4) 0.031(4) -0.008(3) 0.014(4) -0.003(4)
C16 0.037(6) 0.024(4) 0.025(4) -0.005(3) 0.016(4) -0.001(4)
C17 0.046(6) 0.021(4) 0.023(4) 0.002(3) 0.015(4) -0.007(4)
C18 0.028(5) 0.015(4) 0.023(4) 0.004(3) 0.009(4) 0.007(3)
C19 0.021(5) 0.017(4) 0.023(4) 0.004(3) 0.013(3) 0.000(3)
C20 0.044(6) 0.009(4) 0.031(4) 0.004(3) 0.013(4) -0.001(4)
C21 0.055(7) 0.014(4) 0.051(6) 0.005(4) 0.028(5) -0.003(4)
C22 0.070(8) 0.028(5) 0.039(5) 0.023(4) 0.026(5) 0.019(5)
C23 0.064(8) 0.029(5) 0.027(4) 0.016(4) 0.016(5) 0.007(5)
C24 0.043(6) 0.018(4) 0.024(4) 0.007(3) 0.007(4) 0.004(4)
C25 0.015(5) 0.026(4) 0.044(5) -0.014(4) 0.010(4) 0.003(4)
C26 0.028(5) 0.026(5) 0.026(4) -0.009(3) 0.007(4) 0.002(4)
C27 0.019(5) 0.015(4) 0.032(4) -0.006(3) 0.012(4) -0.006(3)
C28 0.021(5) 0.017(4) 0.036(5) -0.005(3) 0.004(4) -0.006(4)
C29 0.023(5) 0.022(4) 0.027(4) 0.003(3) 0.007(4) 0.007(4)
C30 0.028(5) 0.016(4) 0.025(4) -0.003(3) 0.000(3) -0.003(4)
C31 0.037(6) 0.026(5) 0.036(5) 0.006(4) 0.016(4) 0.014(4)
C32 0.035(6) 0.028(5) 0.027(4) 0.008(4) 0.007(4) -0.011(4)
C33 0.017(5) 0.026(5) 0.043(5) 0.004(4) 0.012(4) 0.002(4)
C34 0.009(4) 0.016(4) 0.033(4) 0.001(3) 0.003(3) -0.001(3)
Cl1 0.073(3) 0.062(2) 0.091(2) -0.0267(18) 0.028(2) -0.0052(18)

loop_
_atom_type_symbol
_atom_type_description
_atom_type_scat_dispersion_real
_atom_type_scat_dispersion_imag
_atom_type_scat_source
C C 0.0033 0.0016 'International Tables Vol C Tables 4.2.6.8 and 6.1.1.4'
H H 0.0000 0.0000 'International Tables Vol C Tables 4.2.6.8 and 6.1.1.4'
O O 0.0106 0.0060 'International Tables Vol C Tables 4.2.6.8 and 6.1.1.4'
Si Si 0.0817 0.0704 'International Tables Vol C Tables 4.2.6.8 and 6.1.1.4'
Cl Cl 0.1484 0.1585 'International Tables Vol C Tables 4.2.6.8 and 6.1.1.4'
Os Os -1.2165 7.6030 'International Tables Vol C Tables 4.2.6.8 and 6.1.1.4'

loop_
_geom_angle_atom_site_label_1
_geom_angle_atom_site_label_2
_geom_angle_atom_site_label_3
_geom_angle
_geom_angle_site_symmetry_1
C25 Os1 C27 89.0(4) .
C25 Os1 C26 92.6(4) .
C27 Os1 C26 97.8(3) .
C25 Os1 O1 167.5(3) .
C27 Os1 O1 97.8(3) .
C26 Os1 O1 96.8(3) .
C25 Os1 Os2 118.5(3) .
C27 Os1 Os2 114.5(2) .
C26 Os1 Os2 133.9(2) .
O1 Os1 Os2 49.05(14) .
C25 Os1 Os3 90.3(3) .
C27 Os1 Os3 173.8(2) .
C26 Os1 Os3 88.4(3) .
O1 Os1 Os3 81.80(15) .
Os2 Os1 Os3 60.609(11) .
C29 Os2 C30 90.3(3) .
C29 Os2 C28 93.1(3) .
C30 Os2 C28 100.4(3) .
C29 Os2 O1 168.9(3) .
C30 Os2 O1 98.5(3) .
C28 Os2 O1 91.9(3) .
C29 Os2 Os1 119.6(2) .
C30 Os2 Os1 134.7(2) .
C28 Os2 Os1 110.1(2) .
O1 Os2 Os1 49.32(13) .
C29 Os2 Os3 92.0(2) .
C30 Os2 Os3 87.7(2) .
C28 Os2 Os3 170.5(2) .
O1 Os2 Os3 81.76(14) .
Os1 Os2 Os3 60.343(11) .
C32 Os3 C33 102.5(4) .
C32 Os3 C34 92.1(3) .
C33 Os3 C34 91.5(3) .
C32 Os3 C31 93.3(4) .
C33 Os3 C31 93.4(3) .
C34 Os3 C31 171.7(4) .
C32 Os3 Os1 160.2(3) .
C33 Os3 Os1 97.1(3) .
C34 Os3 Os1 84.5(2) .
C31 Os3 Os1 88.3(3) .
C32 Os3 Os2 101.4(3) .
C33 Os3 Os2 156.1(3) .
C34 Os3 Os2 86.2(2) .
C31 Os3 Os2 86.6(2) .
Os1 Os3 Os2 59.048(10) .
O5 Si1 O2 110.1(3) .
O5 Si1 O1 109.2(3) .
O2 Si1 O1 104.2(3) .
O5 Si1 C1 110.2(3) .
O2 Si1 C1 109.9(3) .
O1 Si1 C1 113.3(3) .
O2 Si2 O3 108.5(3) .
O2 Si2 O6 107.2(3) .
O3 Si2 O6 109.5(3) .
O2 Si2 C7 109.4(3) .
O3 Si2 C7 109.0(3) .
O6 Si2 C7 113.1(3) .
O6 Si3 O3 108.7(3) 2
O6 Si3 O4 109.2(3) 2
O3 Si3 O4 109.1(3) .
O6 Si3 C13 111.4(3) 2
O3 Si3 C13 108.0(3) .
O4 Si3 C13 110.4(3) .
O7 Si4 O4 108.7(3) .
O7 Si4 O5 109.5(2) .
O4 Si4 O5 109.1(3) .
O7 Si4 C19 109.4(3) .
O4 Si4 C19 111.2(3) .
O5 Si4 C19 108.9(3) .
Si1 O1 Os2 138.8(3) .
Si1 O1 Os1 128.3(3) .
Os2 O1 Os1 81.63(18) .
Si1 O2 Si2 143.8(4) .
Si3 O3 Si2 149.4(4) .
Si4 O4 Si3 155.2(3) .
Si1 O5 Si4 153.9(4) .
Si3 O6 Si2 142.0(3) 2
Si4 O7 Si4 156.2(5) 2
C6 C1 C2 111.1(7) .
C6 C1 Si1 114.0(6) .
C2 C1 Si1 116.1(5) .
C3 C2 C1 112.4(7) .
C4 C3 C2 112.3(7) .
C3 C4 C5 110.3(8) .
C4 C5 C6 110.8(8) .
C1 C6 C5 111.5(8) .
C12 C7 C8 110.7(6) .
C12 C7 Si2 113.2(5) .
C8 C7 Si2 112.8(5) .
C9 C8 C7 111.1(7) .
C10 C9 C8 111.4(6) .
C9 C10 C11 111.0(7) .
C12 C11 C10 110.7(7) .
C11 C12 C7 111.4(6) .
C18 C13 C14 109.9(6) .
C18 C13 Si3 115.2(5) .
C14 C13 Si3 112.4(5) .
C15 C14 C13 110.9(6) .
C16 C15 C14 113.1(7) .
C15 C16 C17 111.6(6) .
C16 C17 C18 110.5(7) .
C17 C18 C13 110.6(6) .
C24 C19 C20 109.7(7) .
C24 C19 Si4 114.0(5) .
C20 C19 Si4 112.2(5) .
C21 C20 C19 112.0(6) .
C22 C21 C20 112.1(8) .
C21 C22 C23 111.4(7) .
C24 C23 C22 111.5(7) .
C23 C24 C19 112.2(7) .
O8 C25 Os1 177.0(8) .
O9 C26 Os1 177.2(9) .
O10 C27 Os1 172.2(7) .
O11 C28 Os2 179.7(10) .
O12 C29 Os2 178.1(7) .
O13 C30 Os2 177.4(7) .
O14 C31 Os3 178.2(8) .
O15 C32 Os3 178.6(9) .
O16 C33 Os3 177.6(8) .
O17 C34 Os3 176.2(7) .
C35 C35 Cl1 108.2(19) 7_576

loop_
_geom_bond_atom_site_label_1
_geom_bond_atom_site_label_2
_geom_bond_distance
_geom_bond_site_symmetry_2
Os1 C25 1.876(9) .
Os1 C27 1.924(9) .
Os1 C26 1.925(9) .
Os1 O1 2.133(5) .
Os1 Os2 2.7830(4) .
Os1 Os3 2.8200(5) .
Os2 C29 1.869(9) .
Os2 C30 1.895(8) .
Os2 C28 1.938(9) .
Os2 O1 2.125(5) .
Os2 Os3 2.8275(5) .
Os3 C32 1.923(9) .
Os3 C33 1.930(9) .
Os3 C34 1.937(8) .
Os3 C31 1.959(9) .
Si1 O5 1.611(5) .
Si1 O2 1.619(5) .
Si1 O1 1.636(6) .
Si1 C1 1.855(7) .
Si2 O2 1.621(6) .
Si2 O3 1.622(5) .
Si2 O6 1.630(5) .
Si2 C7 1.841(7) .
Si3 O6 1.617(6) 2
Si3 O3 1.622(5) .
Si3 O4 1.626(5) .
Si3 C13 1.843(7) .
Si4 O7 1.616(3) .
Si4 O4 1.620(5) .
Si4 O5 1.635(6) .
Si4 C19 1.841(7) .
O6 Si3 1.617(6) 2
O7 Si4 1.616(2) 2
O8 C25 1.158(10) .
O9 C26 1.126(10) .
O10 C27 1.155(10) .
O11 C28 1.131(10) .
O12 C29 1.151(10) .
O13 C30 1.151(9) .
O14 C31 1.137(10) .
O15 C32 1.138(10) .
O16 C33 1.135(10) .
O17 C34 1.141(9) .
C1 C6 1.510(11) .
C1 C2 1.546(11) .
C2 C3 1.526(11) .
C3 C4 1.504(12) .
C4 C5 1.519(12) .
C5 C6 1.553(11) .
C7 C12 1.541(9) .
C7 C8 1.541(11) .
C8 C9 1.531(11) .
C9 C10 1.517(11) .
C10 C11 1.544(12) .
C11 C12 1.532(11) .
C13 C18 1.535(10) .
C13 C14 1.544(9) .
C14 C15 1.517(10) .
C15 C16 1.502(11) .
C16 C17 1.525(11) .
C17 C18 1.534(11) .
C19 C24 1.537(11) .
C19 C20 1.542(10) .
C20 C21 1.524(10) .
C21 C22 1.506(13) .
C22 C23 1.529(12) .
C23 C24 1.519(11) .
C35 C35 1.30(3) 7_576
C35 Cl1 1.828(17) .

loop_
_geom_torsion_atom_site_label_1
_geom_torsion_atom_site_label_2
_geom_torsion_atom_site_label_3
_geom_torsion_atom_site_label_4
_geom_torsion
_geom_torsion_site_symmetry_1
_geom_torsion_site_symmetry_4
C25 Os1 Os2 C29 1.3(4) . .
C27 Os1 Os2 C29 -101.8(4) . .
C26 Os1 Os2 C29 127.8(5) . .
O1 Os1 Os2 C29 179.6(3) . .
Os3 Os1 Os2 C29 73.8(3) . .
C25 Os1 Os2 C30 -123.6(5) . .
C27 Os1 Os2 C30 133.4(5) . .
C26 Os1 Os2 C30 3.0(5) . .
O1 Os1 Os2 C30 54.8(4) . .
Os3 Os1 Os2 C30 -51.0(4) . .
C25 Os1 Os2 C28 107.2(4) . .
C27 Os1 Os2 C28 4.1(4) . .
C26 Os1 Os2 C28 -126.3(5) . .
O1 Os1 Os2 C28 -74.5(3) . .
Os3 Os1 Os2 C28 179.8(3) . .
C25 Os1 Os2 O1 -178.4(4) . .
C27 Os1 Os2 O1 78.6(3) . .
C26 Os1 Os2 O1 -51.8(4) . .
Os3 Os1 Os2 O1 -105.78(19) . .
C25 Os1 Os2 Os3 -72.6(3) . .
C27 Os1 Os2 Os3 -175.6(3) . .
C26 Os1 Os2 Os3 54.0(4) . .
O1 Os1 Os2 Os3 105.78(19) . .
C25 Os1 Os3 C32 130.9(8) . .
C27 Os1 Os3 C32 48(2) . .
C26 Os1 Os3 C32 -136.5(8) . .
O1 Os1 Os3 C32 -39.4(7) . .
Os2 Os1 Os3 C32 7.9(7) . .
C25 Os1 Os3 C33 -57.3(4) . .
C27 Os1 Os3 C33 -141(2) . .
C26 Os1 Os3 C33 35.3(4) . .
O1 Os1 Os3 C33 132.4(3) . .
Os2 Os1 Os3 C33 179.7(3) . .
C25 Os1 Os3 C34 -148.1(3) . .
C27 Os1 Os3 C34 129(2) . .
C26 Os1 Os3 C34 -55.5(3) . .
O1 Os1 Os3 C34 41.6(3) . .
Os2 Os1 Os3 C34 88.9(2) . .
C25 Os1 Os3 C31 36.0(4) . .
C27 Os1 Os3 C31 -47(2) . .
C26 Os1 Os3 C31 128.6(3) . .
O1 Os1 Os3 C31 -134.3(3) . .
Os2 Os1 Os3 C31 -87.1(2) . .
C25 Os1 Os3 Os2 123.0(3) . .
C27 Os1 Os3 Os2 40(2) . .
C26 Os1 Os3 Os2 -144.4(2) . .
O1 Os1 Os3 Os2 -47.25(13) . .
C29 Os2 Os3 C32 59.4(3) . .
C30 Os2 Os3 C32 -30.8(4) . .
C28 Os2 Os3 C32 -179(17) . .
O1 Os2 Os3 C32 -129.8(3) . .
Os1 Os2 Os3 C32 -177.3(3) . .
C29 Os2 Os3 C33 -124.1(7) . .
C30 Os2 Os3 C33 145.7(7) . .
C28 Os2 Os3 C33 -2.1(16) . .
O1 Os2 Os3 C33 46.8(6) . .
Os1 Os2 Os3 C33 -0.7(6) . .
C29 Os2 Os3 C34 150.8(3) . .
C30 Os2 Os3 C34 60.6(3) . .
C28 Os2 Os3 C34 -87.2(15) . .
O1 Os2 Os3 C34 -38.4(3) . .
Os1 Os2 Os3 C34 -85.9(2) . .
C29 Os2 Os3 C31 -33.3(4) . .
C30 Os2 Os3 C31 -123.5(4) . .
C28 Os2 Os3 C31 88.7(16) . .
O1 Os2 Os3 C31 137.5(3) . .
Os1 Os2 Os3 C31 90.0(3) . .
C29 Os2 Os3 Os1 -123.3(2) . .
C30 Os2 Os3 Os1 146.5(3) . .
C28 Os2 Os3 Os1 -1.4(15) . .
O1 Os2 Os3 Os1 47.51(13) . .
O5 Si1 O1 Os2 69.1(5) . .
O2 Si1 O1 Os2 -173.4(4) . .
C1 Si1 O1 Os2 -54.1(5) . .
O5 Si1 O1 Os1 -59.2(4) . .
O2 Si1 O1 Os1 58.3(4) . .
C1 Si1 O1 Os1 177.6(4) . .
C29 Os2 O1 Si1 -143.2(14) . .
C30 Os2 O1 Si1 74.5(5) . .
C28 Os2 O1 Si1 -26.3(5) . .
Os1 Os2 O1 Si1 -141.5(5) . .
Os3 Os2 O1 Si1 160.8(4) . .
C29 Os2 O1 Os1 -1.7(15) . .
C30 Os2 O1 Os1 -144.0(3) . .
C28 Os2 O1 Os1 115.2(3) . .
Os3 Os2 O1 Os1 -57.67(11) . .
C25 Os1 O1 Si1 155.1(13) . .
C27 Os1 O1 Si1 32.6(4) . .
C26 Os1 O1 Si1 -66.3(4) . .
Os2 Os1 O1 Si1 148.5(4) . .
Os3 Os1 O1 Si1 -153.6(4) . .
C25 Os1 O1 Os2 6.6(15) . .
C27 Os1 O1 Os2 -115.8(3) . .
C26 Os1 O1 Os2 145.2(3) . .
Os3 Os1 O1 Os2 57.90(11) . .
O5 Si1 O2 Si2 -46.7(6) . .
O1 Si1 O2 Si2 -163.6(5) . .
C1 Si1 O2 Si2 74.8(6) . .
O3 Si2 O2 Si1 78.9(6) . .
O6 Si2 O2 Si1 -39.3(6) . .
C7 Si2 O2 Si1 -162.3(5) . .
O6 Si3 O3 Si2 -94.4(8) 2 .
O4 Si3 O3 Si2 24.6(8) . .
C13 Si3 O3 Si2 144.6(7) . .
O2 Si2 O3 Si3 -61.5(8) . .
O6 Si2 O3 Si3 55.3(8) . .
C7 Si2 O3 Si3 179.5(7) . .
O7 Si4 O4 Si3 -67.6(10) . .
O5 Si4 O4 Si3 51.7(10) . .
C19 Si4 O4 Si3 171.8(9) . .
O6 Si3 O4 Si4 92.6(10) 2 .
O3 Si3 O4 Si4 -26.1(11) . .
C13 Si3 O4 Si4 -144.6(9) . .
O2 Si1 O5 Si4 25.5(9) . .
O1 Si1 O5 Si4 139.2(8) . .
C1 Si1 O5 Si4 -95.8(8) . .
O7 Si4 O5 Si1 73.7(9) . .
O4 Si4 O5 Si1 -45.2(9) . .
C19 Si4 O5 Si1 -166.7(8) . .
O2 Si2 O6 Si3 126.9(5) . 2
O3 Si2 O6 Si3 9.4(6) . 2
C7 Si2 O6 Si3 -112.4(6) . 2
O4 Si4 O7 Si4 33.1(2) . 2
O5 Si4 O7 Si4 -86.1(2) . 2
C19 Si4 O7 Si4 154.7(3) . 2
O5 Si1 C1 C6 176.1(6) . .
O2 Si1 C1 C6 54.7(7) . .
O1 Si1 C1 C6 -61.3(7) . .
O5 Si1 C1 C2 -52.7(8) . .
O2 Si1 C1 C2 -174.1(6) . .
O1 Si1 C1 C2 69.9(7) . .
C6 C1 C2 C3 -51.5(11) . .
Si1 C1 C2 C3 176.0(6) . .
C1 C2 C3 C4 53.4(11) . .
C2 C3 C4 C5 -56.5(12) . .
C3 C4 C5 C6 57.8(12) . .
C2 C1 C6 C5 53.1(11) . .
Si1 C1 C6 C5 -173.3(7) . .
C4 C5 C6 C1 -57.1(12) . .
O2 Si2 C7 C12 61.5(7) . .
O3 Si2 C7 C12 179.9(6) . .
O6 Si2 C7 C12 -58.0(7) . .
O2 Si2 C7 C8 -171.9(5) . .
O3 Si2 C7 C8 -53.4(6) . .
O6 Si2 C7 C8 68.7(6) . .
C12 C7 C8 C9 -55.0(9) . .
Si2 C7 C8 C9 177.1(5) . .
C7 C8 C9 C10 56.2(10) . .
C8 C9 C10 C11 -56.6(11) . .
C9 C10 C11 C12 56.3(11) . .
C10 C11 C12 C7 -55.7(10) . .
C8 C7 C12 C11 55.2(10) . .
Si2 C7 C12 C11 -177.1(6) . .
O6 Si3 C13 C18 69.7(6) 2 .
O3 Si3 C13 C18 -171.1(6) . .
O4 Si3 C13 C18 -51.8(7) . .
O6 Si3 C13 C14 -57.2(6) 2 .
O3 Si3 C13 C14 62.1(6) . .
O4 Si3 C13 C14 -178.7(5) . .
C18 C13 C14 C15 55.3(9) . .
Si3 C13 C14 C15 -175.1(6) . .
C13 C14 C15 C16 -54.1(9) . .
C14 C15 C16 C17 54.2(10) . .
C15 C16 C17 C18 -55.4(10) . .
C16 C17 C18 C13 57.8(9) . .
C14 C13 C18 C17 -57.7(9) . .
Si3 C13 C18 C17 174.2(6) . .
O7 Si4 C19 C24 -86.5(6) . .
O4 Si4 C19 C24 33.6(7) . .
O5 Si4 C19 C24 153.8(6) . .
O7 Si4 C19 C20 38.9(7) . .
O4 Si4 C19 C20 159.0(6) . .
O5 Si4 C19 C20 -80.7(6) . .
C24 C19 C20 C21 -54.0(10) . .
Si4 C19 C20 C21 178.3(7) . .
C19 C20 C21 C22 55.0(11) . .
C20 C21 C22 C23 -54.5(11) . .
C21 C22 C23 C24 54.6(12) . .
C22 C23 C24 C19 -55.4(11) . .
C20 C19 C24 C23 54.6(10) . .
Si4 C19 C24 C23 -178.7(6) . .
C27 Os1 C25 O8 34(15) . .
C26 Os1 C25 O8 131(15) . .
O1 Os1 C25 O8 -90(15) . .
Os2 Os1 C25 O8 -84(15) . .
Os3 Os1 C25 O8 -140(15) . .
C25 Os1 C26 O9 76(17) . .
C27 Os1 C26 O9 165(17) . .
O1 Os1 C26 O9 -96(17) . .
Os2 Os1 C26 O9 -59(17) . .
Os3 Os1 C26 O9 -14(17) . .
C25 Os1 C27 O10 6(5) . .
C26 Os1 C27 O10 -87(5) . .
O1 Os1 C27 O10 175(5) . .
Os2 Os1 C27 O10 127(5) . .
Os3 Os1 C27 O10 89(5) . .
C29 Os2 C28 O11 -40(100) . .
C30 Os2 C28 O11 51(100) . .
O1 Os2 C28 O11 150(100) . .
Os1 Os2 C28 O11 -163(100) . .
Os3 Os2 C28 O11 -162(100) . .
C30 Os2 C29 O12 141(25) . .
C28 Os2 C29 O12 -119(25) . .
O1 Os2 C29 O12 -2(26) . .
Os1 Os2 C29 O12 -4(25) . .
Os3 Os2 C29 O12 53(25) . .
C29 Os2 C30 O13 -112(18) . .
C28 Os2 C30 O13 155(18) . .
O1 Os2 C30 O13 61(18) . .
Os1 Os2 C30 O13 23(18) . .
Os3 Os2 C30 O13 -20(18) . .
C32 Os3 C31 O14 139(27) . .
C33 Os3 C31 O14 36(27) . .
C34 Os3 C31 O14 -91(27) . .
Os1 Os3 C31 O14 -61(27) . .
Os2 Os3 C31 O14 -120(27) . .
C33 Os3 C32 O15 -140(32) . .
C34 Os3 C32 O15 -48(32) . .
C31 Os3 C32 O15 126(32) . .
Os1 Os3 C32 O15 32(33) . .
Os2 Os3 C32 O15 39(32) . .
C32 Os3 C33 O16 129(19) . .
C34 Os3 C33 O16 37(19) . .
C31 Os3 C33 O16 -137(19) . .
Os1 Os3 C33 O16 -48(19) . .
Os2 Os3 C33 O16 -47(19) . .
C32 Os3 C34 O17 -60(11) . .
C33 Os3 C34 O17 42(11) . .
C31 Os3 C34 O17 169(10) . .
Os1 Os3 C34 O17 139(11) . .
Os2 Os3 C34 O17 -162(11) . .
